data_1563258
loop_
_publ_author_name
'Guo, Li'
'Huang, Keke'
'Chen, Yan'
'Li, Guanghua'
'Yuan, Lin'
'Peng, Wen'
'Yuan, Hongming'
'Feng, Shouhua'

_publ_section_title
;
 Mild hydrothermal synthesis and ferrimagnetism of Pr3Fe5O12 and Nd3Fe5O12
 garnets
;
_journal_issue 5
_journal_name_full 'Journal of Solid State Chemistry'
_journal_page_first 1048
_journal_page_last 1053
_journal_paper_doi 10.1016/j.jssc.2011.03.010
_journal_volume 184
_journal_year 2011
_chemical_formula_moiety 'Fe5 Nd3 O12'
_chemical_formula_sum 'Fe5 Nd3 O12'
_chemical_formula_weight 903.97
_space_group_IT_number 230
_space_group_name_Hall '-I 4bd 2c 3'
_space_group_name_H-M_alt 'I a -3 d'
_symmetry_cell_setting cubic
_symmetry_space_group_name_H-M 'I a -3 d'
_atom_sites_solution_hydrogens none
_atom_sites_solution_primary direct
_atom_sites_solution_secondary difmap
_cell_angle_alpha 90.00
_cell_angle_beta 90.00
_cell_angle_gamma 90.00
_cell_formula_units_Z 8
_cell_length_a 12.6326(15)
_cell_length_b 12.6326(15)
_cell_length_c 12.6326(15)
_cell_measurement_reflns_used 197
_cell_measurement_temperature 293(2)
_cell_measurement_theta_max 27.31
_cell_measurement_theta_min 3.95
_cell_volume 2015.9(4)
_computing_cell_refinement Process-auto
_computing_data_collection Process-auto
_computing_data_reduction Process-auto
_computing_structure_refinement 'SHELXL-97 (Sheldrick, 1997)'
_computing_structure_solution 'SHELXS-97 (Sheldrick, 1990)'
_diffrn_ambient_temperature 293(2)
_diffrn_detector_area_resol_mean 10.0
_diffrn_measured_fraction_theta_full 1.000
_diffrn_measured_fraction_theta_max 1.000
_diffrn_measurement_device_type 'Rigaku RAXIS-RAPID'
_diffrn_measurement_method omega-scan
_diffrn_radiation_monochromator graphite
_diffrn_radiation_source 'fine-focus sealed tube'
_diffrn_radiation_type MoK\a
_diffrn_radiation_wavelength 0.71073
_diffrn_reflns_av_R_equivalents 0.0320
_diffrn_reflns_av_sigmaI/netI 0.0100
_diffrn_reflns_limit_h_max 16
_diffrn_reflns_limit_h_min -16
_diffrn_reflns_limit_k_max 16
_diffrn_reflns_limit_k_min -16
_diffrn_reflns_limit_l_max 16
_diffrn_reflns_limit_l_min -16
_diffrn_reflns_number 8382
_diffrn_reflns_theta_full 27.31
_diffrn_reflns_theta_max 27.31
_diffrn_reflns_theta_min 3.95
_diffrn_standards_decay_% 0
_diffrn_standards_interval_count 0
_diffrn_standards_interval_time 0
_diffrn_standards_number 0
_exptl_absorpt_coefficient_mu 22.199
_exptl_absorpt_correction_type none
_exptl_crystal_colour black
_exptl_crystal_density_diffrn 5.957
_exptl_crystal_density_method 'not measured'
_exptl_crystal_description block
_exptl_crystal_F_000 3248
_exptl_crystal_size_max 0.17
_exptl_crystal_size_mid 0.17
_exptl_crystal_size_min 0.17
_refine_diff_density_max 0.726
_refine_diff_density_min -1.483
_refine_diff_density_rms 0.240
_refine_ls_extinction_method none
_refine_ls_goodness_of_fit_ref 1.329
_refine_ls_hydrogen_treatment none
_refine_ls_matrix_type full
_refine_ls_number_parameters 17
_refine_ls_number_reflns 197
_refine_ls_number_restraints 6
_refine_ls_restrained_S_all 1.311
_refine_ls_R_factor_all 0.0247
_refine_ls_R_factor_gt 0.0245
_refine_ls_shift/su_max 0.000
_refine_ls_shift/su_mean 0.000
_refine_ls_structure_factor_coef Fsqd
_refine_ls_weighting_details 'calc w=1/[\s^2^(Fo^2^)+(0.0200P)^2^+60.9896P] where P=(Fo^2^+2Fc^2^)/3'
_refine_ls_weighting_scheme calc
_refine_ls_wR_factor_gt 0.0595
_refine_ls_wR_factor_ref 0.0595
_reflns_number_gt 194
_reflns_number_total 197
_reflns_threshold_expression >2sigma(I)
_cod_data_source_file JSSC-2011-184-1048.cif
_cod_data_source_block Nd3Fe5O12
_cod_depositor_comments
;
The following automatic conversions were performed:

data item '_symmetry_cell_setting' value 'Cubic' was changed to
'cubic' in accordance with the built-in table derived from the CIF
Core dictionary named 'cif_core.dic' version 2.4.5 last updated on
2014-11-21.

data item '_exptl_crystal_density_meas' value 'none' was changed to
'?' -- the value is perceived as not measured.

Automatic conversion script
Id: cif_fix_values 8369 2020-08-20 11:38:08Z andrius 
;
_cod_original_sg_symbol_H-M 'Ia-3d '
_cod_database_code 1563258

loop_
_symmetry_equiv_pos_as_xyz
'x, y, z'
'-x+1/2, -y, z+1/2'
'-x, y+1/2, -z+1/2'
'x+1/2, -y+1/2, -z'
'z, x, y'
'z+1/2, -x+1/2, -y'
'-z+1/2, -x, y+1/2'
'-z, x+1/2, -y+1/2'
'y, z, x'
'-y, z+1/2, -x+1/2'
'y+1/2, -z+1/2, -x'
'-y+1/2, -z, x+1/2'
'y+3/4, x+1/4, -z+1/4'
'-y+3/4, -x+3/4, -z+3/4'
'y+1/4, -x+1/4, z+3/4'
'-y+1/4, x+3/4, z+1/4'
'x+3/4, z+1/4, -y+1/4'
'-x+1/4, z+3/4, y+1/4'
'-x+3/4, -z+3/4, -y+3/4'
'x+1/4, -z+1/4, y+3/4'
'z+3/4, y+1/4, -x+1/4'
'z+1/4, -y+1/4, x+3/4'
'-z+1/4, y+3/4, x+1/4'
'-z+3/4, -y+3/4, -x+3/4'
'x+1/2, y+1/2, z+1/2'
'-x+1, -y+1/2, z+1'
'-x+1/2, y+1, -z+1'
'x+1, -y+1, -z+1/2'
'z+1/2, x+1/2, y+1/2'
'z+1, -x+1, -y+1/2'
'-z+1, -x+1/2, y+1'
'-z+1/2, x+1, -y+1'
'y+1/2, z+1/2, x+1/2'
'-y+1/2, z+1, -x+1'
'y+1, -z+1, -x+1/2'
'-y+1, -z+1/2, x+1'
'y+5/4, x+3/4, -z+3/4'
'-y+5/4, -x+5/4, -z+5/4'
'y+3/4, -x+3/4, z+5/4'
'-y+3/4, x+5/4, z+3/4'
'x+5/4, z+3/4, -y+3/4'
'-x+3/4, z+5/4, y+3/4'
'-x+5/4, -z+5/4, -y+5/4'
'x+3/4, -z+3/4, y+5/4'
'z+5/4, y+3/4, -x+3/4'
'z+3/4, -y+3/4, x+5/4'
'-z+3/4, y+5/4, x+3/4'
'-z+5/4, -y+5/4, -x+5/4'
'-x, -y, -z'
'x-1/2, y, -z-1/2'
'x, -y-1/2, z-1/2'
'-x-1/2, y-1/2, z'
'-z, -x, -y'
'-z-1/2, x-1/2, y'
'z-1/2, x, -y-1/2'
'z, -x-1/2, y-1/2'
'-y, -z, -x'
'y, -z-1/2, x-1/2'
'-y-1/2, z-1/2, x'
'y-1/2, z, -x-1/2'
'-y-3/4, -x-1/4, z-1/4'
'y-3/4, x-3/4, z-3/4'
'-y-1/4, x-1/4, -z-3/4'
'y-1/4, -x-3/4, -z-1/4'
'-x-3/4, -z-1/4, y-1/4'
'x-1/4, -z-3/4, -y-1/4'
'x-3/4, z-3/4, y-3/4'
'-x-1/4, z-1/4, -y-3/4'
'-z-3/4, -y-1/4, x-1/4'
'-z-1/4, y-1/4, -x-3/4'
'z-1/4, -y-3/4, -x-1/4'
'z-3/4, y-3/4, x-3/4'
'-x+1/2, -y+1/2, -z+1/2'
'x, y+1/2, -z'
'x+1/2, -y, z'
'-x, y, z+1/2'
'-z+1/2, -x+1/2, -y+1/2'
'-z, x, y+1/2'
'z, x+1/2, -y'
'z+1/2, -x, y'
'-y+1/2, -z+1/2, -x+1/2'
'y+1/2, -z, x'
'-y, z, x+1/2'
'y, z+1/2, -x'
'-y-1/4, -x+1/4, z+1/4'
'y-1/4, x-1/4, z-1/4'
'-y+1/4, x+1/4, -z-1/4'
'y+1/4, -x-1/4, -z+1/4'
'-x-1/4, -z+1/4, y+1/4'
'x+1/4, -z-1/4, -y+1/4'
'x-1/4, z-1/4, y-1/4'
'-x+1/4, z+1/4, -y-1/4'
'-z-1/4, -y+1/4, x+1/4'
'-z+1/4, y+1/4, -x-1/4'
'z+1/4, -y-1/4, -x+1/4'
'z-1/4, y-1/4, x-1/4'

loop_
_atom_site_label
_atom_site_type_symbol
_atom_site_fract_x
_atom_site_fract_y
_atom_site_fract_z
_atom_site_U_iso_or_equiv
_atom_site_adp_type
_atom_site_occupancy
_atom_site_symmetry_multiplicity
_atom_site_calc_flag
_atom_site_refinement_flags
_atom_site_disorder_assembly
_atom_site_disorder_group
Nd1 Nd 0.3750 0.5000 0.2500 0.0060(2) Uani 1 4 d S . .
Fe1 Fe 0.5000 0.5000 0.5000 0.0055(4) Uani 1 6 d S . .
Fe2 Fe 0.3750 0.5000 0.7500 0.0081(4) Uani 1 4 d S . .
O1 O 0.4705(3) 0.5535(3) 0.6491(3) 0.0029(7) Uani 1 1 d U . .

loop_
_atom_site_aniso_label
_atom_site_aniso_U_11
_atom_site_aniso_U_22
_atom_site_aniso_U_33
_atom_site_aniso_U_23
_atom_site_aniso_U_13
_atom_site_aniso_U_12
Nd1 0.0050(3) 0.0065(3) 0.0065(3) 0.0013(2) 0.000 0.000
Fe1 0.0055(4) 0.0055(4) 0.0055(4) 0.0005(4) 0.0005(4) 0.0005(4)
Fe2 0.0065(8) 0.0089(5) 0.0089(5) 0.000 0.000 0.000
O1 0.0033(10) 0.0032(10) 0.0022(10) 0.0000(8) 0.0001(8) -0.0003(8)

loop_
_atom_type_symbol
_atom_type_description
_atom_type_scat_dispersion_real
_atom_type_scat_dispersion_imag
_atom_type_scat_source
O O 0.0106 0.0060 'International Tables Vol C Tables 4.2.6.8 and 6.1.1.4'
Fe Fe 0.3463 0.8444 'International Tables Vol C Tables 4.2.6.8 and 6.1.1.4'
Nd Nd -0.1943 3.0179 'International Tables Vol C Tables 4.2.6.8 and 6.1.1.4'

loop_
_geom_angle_atom_site_label_1
_geom_angle_atom_site_label_2
_geom_angle_atom_site_label_3
_geom_angle
_geom_angle_site_symmetry_1
_geom_angle_site_symmetry_3
O1 Nd1 O1 110.71(17) 91 49_666
O1 Nd1 O1 72.98(17) 91 66_576
O1 Nd1 O1 159.91(17) 49_666 66_576
O1 Nd1 O1 159.91(17) 91 76_654
O1 Nd1 O1 72.98(17) 49_666 76_654
O1 Nd1 O1 110.71(17) 66_576 76_654
O1 Nd1 O1 124.85(8) 91 71_576
O1 Nd1 O1 95.71(11) 49_666 71_576
O1 Nd1 O1 67.78(16) 66_576 71_576
O1 Nd1 O1 72.97(13) 76_654 71_576
O1 Nd1 O1 95.71(11) 91 78_654
O1 Nd1 O1 124.85(8) 49_666 78_654
O1 Nd1 O1 72.97(13) 66_576 78_654
O1 Nd1 O1 67.78(16) 76_654 78_654
O1 Nd1 O1 107.67(17) 71_576 78_654
O1 Nd1 O1 67.78(16) 91 96
O1 Nd1 O1 72.97(13) 49_666 96
O1 Nd1 O1 124.85(8) 66_576 96
O1 Nd1 O1 95.71(11) 76_654 96
O1 Nd1 O1 166.19(16) 71_576 96
O1 Nd1 O1 74.06(16) 78_654 96
O1 Nd1 O1 72.97(13) 91 53_666
O1 Nd1 O1 67.78(16) 49_666 53_666
O1 Nd1 O1 95.71(11) 66_576 53_666
O1 Nd1 O1 124.85(8) 76_654 53_666
O1 Nd1 O1 74.06(16) 71_576 53_666
O1 Nd1 O1 166.19(16) 78_654 53_666
O1 Nd1 O1 107.67(17) 96 53_666
O1 Nd1 Fe2 36.49(9) 91 2_564
O1 Nd1 Fe2 143.51(9) 49_666 2_564
O1 Nd1 Fe2 36.49(9) 66_576 2_564
O1 Nd1 Fe2 143.51(9) 76_654 2_564
O1 Nd1 Fe2 96.91(8) 71_576 2_564
O1 Nd1 Fe2 83.09(8) 78_654 2_564
O1 Nd1 Fe2 96.91(8) 96 2_564
O1 Nd1 Fe2 83.09(8) 53_666 2_564
O1 Nd1 Fe2 143.51(9) 91 49_666
O1 Nd1 Fe2 36.49(9) 49_666 49_666
O1 Nd1 Fe2 143.51(9) 66_576 49_666
O1 Nd1 Fe2 36.49(9) 76_654 49_666
O1 Nd1 Fe2 83.09(8) 71_576 49_666
O1 Nd1 Fe2 96.91(8) 78_654 49_666
O1 Nd1 Fe2 83.09(8) 96 49_666
O1 Nd1 Fe2 96.91(8) 53_666 49_666
Fe2 Nd1 Fe2 180.0 2_564 49_666
O1 Nd1 Fe1 33.96(8) 91 14
O1 Nd1 Fe1 96.33(9) 49_666 14
O1 Nd1 Fe1 96.34(9) 66_576 14
O1 Nd1 Fe1 127.50(8) 76_654 14
O1 Nd1 Fe1 158.73(8) 71_576 14
O1 Nd1 Fe1 79.31(8) 78_654 14
O1 Nd1 Fe1 34.48(8) 96 14
O1 Nd1 Fe1 94.47(8) 53_666 14
Fe2 Nd1 Fe1 63.4 2_564 14
Fe2 Nd1 Fe1 116.6 49_666 14
O1 Nd1 Fe1 96.33(9) 91 .
O1 Nd1 Fe1 33.96(8) 49_666 .
O1 Nd1 Fe1 127.50(8) 66_576 .
O1 Nd1 Fe1 96.34(8) 76_654 .
O1 Nd1 Fe1 79.31(8) 71_576 .
O1 Nd1 Fe1 158.73(8) 78_654 .
O1 Nd1 Fe1 94.47(8) 96 .
O1 Nd1 Fe1 34.48(8) 53_666 .
Fe2 Nd1 Fe1 116.6 2_564 .
Fe2 Nd1 Fe1 63.4 49_666 .
Fe1 Nd1 Fe1 101.5 14 .
O1 Fe1 O1 180.0 57_666 9
O1 Fe1 O1 94.44(15) 57_666 .
O1 Fe1 O1 85.56(15) 9 .
O1 Fe1 O1 85.56(15) 57_666 53_666
O1 Fe1 O1 94.44(15) 9 53_666
O1 Fe1 O1 94.44(15) . 53_666
O1 Fe1 O1 94.44(15) 57_666 5
O1 Fe1 O1 85.56(15) 9 5
O1 Fe1 O1 85.56(15) . 5
O1 Fe1 O1 180.0 53_666 5
O1 Fe1 O1 85.56(15) 57_666 49_666
O1 Fe1 O1 94.44(15) 9 49_666
O1 Fe1 O1 180.00(7) . 49_666
O1 Fe1 O1 85.56(15) 53_666 49_666
O1 Fe1 O1 94.44(15) 5 49_666
O1 Fe1 Nd1 90.86(10) 57_666 .
O1 Fe1 Nd1 89.14(10) 9 .
O1 Fe1 Nd1 138.23(10) . .
O1 Fe1 Nd1 44.68(10) 53_666 .
O1 Fe1 Nd1 135.32(10) 5 .
O1 Fe1 Nd1 41.77(10) 49_666 .
O1 Fe1 Nd1 138.23(10) 57_666 57_666
O1 Fe1 Nd1 41.77(10) 9 57_666
O1 Fe1 Nd1 44.68(10) . 57_666
O1 Fe1 Nd1 89.14(10) 53_666 57_666
O1 Fe1 Nd1 90.86(10) 5 57_666
O1 Fe1 Nd1 135.32(10) 49_666 57_666
Nd1 Fe1 Nd1 113.6 . 57_666
O1 Fe1 Nd1 41.77(10) 57_666 9
O1 Fe1 Nd1 138.23(10) 9 9
O1 Fe1 Nd1 135.32(10) . 9
O1 Fe1 Nd1 90.86(10) 53_666 9
O1 Fe1 Nd1 89.14(10) 5 9
O1 Fe1 Nd1 44.68(10) 49_666 9
Nd1 Fe1 Nd1 66.4 . 9
Nd1 Fe1 Nd1 180.0 57_666 9
O1 Fe1 Nd1 135.32(10) 57_666 53_666
O1 Fe1 Nd1 44.68(10) 9 53_666
O1 Fe1 Nd1 90.86(10) . 53_666
O1 Fe1 Nd1 138.23(10) 53_666 53_666
O1 Fe1 Nd1 41.77(10) 5 53_666
O1 Fe1 Nd1 89.14(10) 49_666 53_666
Nd1 Fe1 Nd1 113.6 . 53_666
Nd1 Fe1 Nd1 66.4 57_666 53_666
Nd1 Fe1 Nd1 113.6 9 53_666
O1 Fe1 Nd1 44.68(10) 57_666 5
O1 Fe1 Nd1 135.32(10) 9 5
O1 Fe1 Nd1 89.14(10) . 5
O1 Fe1 Nd1 41.77(10) 53_666 5
O1 Fe1 Nd1 138.23(10) 5 5
O1 Fe1 Nd1 90.86(10) 49_666 5
Nd1 Fe1 Nd1 66.4 . 5
Nd1 Fe1 Nd1 113.6 57_666 5
Nd1 Fe1 Nd1 66.4 9 5
Nd1 Fe1 Nd1 180.0 53_666 5
O1 Fe1 Nd1 89.14(10) 57_666 49_666
O1 Fe1 Nd1 90.86(10) 9 49_666
O1 Fe1 Nd1 41.77(10) . 49_666
O1 Fe1 Nd1 135.32(10) 53_666 49_666
O1 Fe1 Nd1 44.68(10) 5 49_666
O1 Fe1 Nd1 138.23(10) 49_666 49_666
Nd1 Fe1 Nd1 180.0 . 49_666
Nd1 Fe1 Nd1 66.4 57_666 49_666
Nd1 Fe1 Nd1 113.6 9 49_666
Nd1 Fe1 Nd1 66.4 53_666 49_666
Nd1 Fe1 Nd1 113.6 5 49_666
O1 Fe2 O1 114.30(12) 68_657 28_456
O1 Fe2 O1 100.2(2) 68_657 89_665
O1 Fe2 O1 114.30(12) 28_456 89_665
O1 Fe2 O1 114.30(12) 68_657 .
O1 Fe2 O1 100.2(2) 28_456 .
O1 Fe2 O1 114.30(12) 89_665 .
O1 Fe2 Nd1 129.90(11) 68_657 49_666
O1 Fe2 Nd1 50.10(11) 28_456 49_666
O1 Fe2 Nd1 129.90(11) 89_665 49_666
O1 Fe2 Nd1 50.10(11) . 49_666
O1 Fe2 Nd1 50.10(11) 68_657 2_565
O1 Fe2 Nd1 129.90(11) 28_456 2_565
O1 Fe2 Nd1 50.10(11) 89_665 2_565
O1 Fe2 Nd1 129.90(11) . 2_565
Nd1 Fe2 Nd1 180.0 49_666 2_565
Fe2 O1 Fe1 128.68(19) . .
Fe2 O1 Nd1 93.41(14) . 49_666
Fe1 O1 Nd1 104.27(15) . 49_666
Fe2 O1 Nd1 121.93(17) . 57_666
Fe1 O1 Nd1 100.84(14) . 57_666
Nd1 O1 Nd1 102.61(13) 49_666 57_666

loop_
_geom_bond_atom_site_label_1
_geom_bond_atom_site_label_2
_geom_bond_distance
_geom_bond_site_symmetry_2
Nd1 O1 2.427(4) 91
Nd1 O1 2.427(4) 49_666
Nd1 O1 2.427(4) 66_576
Nd1 O1 2.427(4) 76_654
Nd1 O1 2.528(4) 71_576
Nd1 O1 2.528(4) 78_654
Nd1 O1 2.528(4) 96
Nd1 O1 2.528(4) 53_666
Nd1 Fe2 3.1582(4) 2_564
Nd1 Fe2 3.1581(4) 49_666
Nd1 Fe1 3.5309(4) 14
Nd1 Fe1 3.5309(4) .
Fe1 O1 2.035(3) 57_666
Fe1 O1 2.035(3) 9
Fe1 O1 2.035(3) .
Fe1 O1 2.035(3) 53_666
Fe1 O1 2.035(3) 5
Fe1 O1 2.035(3) 49_666
Fe1 Nd1 3.5309(4) 57_666
Fe1 Nd1 3.5309(4) 9
Fe1 Nd1 3.5309(4) 53_666
Fe1 Nd1 3.5309(4) 5
Fe1 Nd1 3.5309(4) 49_666
Fe2 O1 1.881(4) 68_657
Fe2 O1 1.881(4) 28_456
Fe2 O1 1.881(4) 89_665
Fe2 O1 1.881(4) .
Fe2 Nd1 3.1582(4) 49_666
Fe2 Nd1 3.1581(4) 2_565
O1 Nd1 2.427(4) 49_666
O1 Nd1 2.528(4) 57_666
